data_7231551
loop_
_publ_author_name
'Muravev, Anton A.'
'Solovieva, Svetlana E.'
'Galieva, Farida B.'
'Bazanova, Olga B.'
'Rizvanov, Ildar Kh.'
'Ivshin, Kamil A.'
'Kataeva, Olga N.'
'Matthews, Susan E.'
'Antipin, Igor S.'

_publ_section_title
;
 Calixarene alpha-ketoacetylenes: versatile platforms for reaction with
 hydrazine nucleophile
;
_journal_issue 57
_journal_name_full 'RSC Advances'
_journal_page_first 32765
_journal_paper_doi 10.1039/C8RA06349D
_journal_volume 8
_journal_year 2018
_chemical_formula_moiety 'C84 H80 O8'
_chemical_formula_sum 'C84 H80 O8'
_chemical_formula_weight 1217.48
_space_group_crystal_system tetragonal
_space_group_IT_number 88
_space_group_name_Hall '-I 4ad'
_space_group_name_H-M_alt 'I 41/a'
_symmetry_space_group_name_Hall '-I 4ad'
_symmetry_space_group_name_H-M 'I 41/a :2'
_atom_sites_solution_hydrogens geom
_audit_creation_method SHELXL-2014/7
_audit_update_record
;
2017-10-10 deposited with the CCDC.
2018-09-17 downloaded from the CCDC.
;
_cell_angle_alpha 90
_cell_angle_beta 90
_cell_angle_gamma 90
_cell_formula_units_Z 4
_cell_length_a 13.0450(4)
_cell_length_b 13.0450(4)
_cell_length_c 40.2669(12)
_cell_measurement_reflns_used 9928
_cell_measurement_temperature 198(2)
_cell_measurement_theta_max 65.04
_cell_measurement_theta_min 3.56
_cell_volume 6852.3(4)
_computing_cell_refinement 'Bruker SAINT'
_computing_data_collection 'Bruker APEX2'
_computing_data_reduction 'Bruker SAINT'
_computing_molecular_graphics 'MERCURY 3.7 (Macrae, 2015)'
_computing_publication_material 'enCIFer 1.5.1 (Allen et al. 2014)'
_computing_structure_refinement 'SHELXL-2014/7 (Sheldrick, 2014)'
_computing_structure_solution 'SHELXS-97 (Sheldrick 2008)'
_diffrn_ambient_temperature 198(2)
_diffrn_measured_fraction_theta_full 0.996
_diffrn_measured_fraction_theta_max 0.991
_diffrn_measurement_device_type 'Bruker Kappa APEX DUO CCD'
_diffrn_measurement_method '\f and \w scans'
_diffrn_radiation_type CuK\a
_diffrn_radiation_wavelength 1.54178
_diffrn_reflns_av_R_equivalents 0.0225
_diffrn_reflns_av_unetI/netI 0.0205
_diffrn_reflns_Laue_measured_fraction_full 0.996
_diffrn_reflns_Laue_measured_fraction_max 0.991
_diffrn_reflns_limit_h_max 15
_diffrn_reflns_limit_h_min -14
_diffrn_reflns_limit_k_max 15
_diffrn_reflns_limit_k_min -15
_diffrn_reflns_limit_l_max 47
_diffrn_reflns_limit_l_min -47
_diffrn_reflns_number 17469
_diffrn_reflns_point_group_measured_fraction_full 0.996
_diffrn_reflns_point_group_measured_fraction_max 0.991
_diffrn_reflns_theta_full 67.679
_diffrn_reflns_theta_max 68.257
_diffrn_reflns_theta_min 3.561
_diffrn_source 'microfocus X-Ray tube'
_exptl_absorpt_coefficient_mu 0.586
_exptl_absorpt_correction_T_max 0.4774
_exptl_absorpt_correction_T_min 0.2665
_exptl_absorpt_correction_type multi-scan
_exptl_absorpt_process_details 'SADABS version 2.10 (Sheldrick,Bruker AXS Inc.)'
_exptl_crystal_colour colorless
_exptl_crystal_density_diffrn 1.180
_exptl_crystal_description prizm
_exptl_crystal_F_000 2592
_exptl_crystal_size_max 0.724
_exptl_crystal_size_mid 0.300
_exptl_crystal_size_min 0.208
_refine_diff_density_max 0.222
_refine_diff_density_min -0.285
_refine_diff_density_rms 0.076
_refine_ls_extinction_method none
_refine_ls_goodness_of_fit_ref 1.050
_refine_ls_hydrogen_treatment constr
_refine_ls_matrix_type full
_refine_ls_number_parameters 211
_refine_ls_number_reflns 3122
_refine_ls_number_restraints 0
_refine_ls_restrained_S_all 1.050
_refine_ls_R_factor_all 0.0479
_refine_ls_R_factor_gt 0.0462
_refine_ls_shift/su_max 0.000
_refine_ls_shift/su_mean 0.000
_refine_ls_structure_factor_coef Fsqd
_refine_ls_weighting_details 'w=1/[\s^2^(Fo^2^)+(0.0733P)^2^+2.9429P] where P=(Fo^2^+2Fc^2^)/3'
_refine_ls_weighting_scheme calc
_refine_ls_wR_factor_gt 0.1272
_refine_ls_wR_factor_ref 0.1288
_reflns_Friedel_coverage 0.000
_reflns_number_gt 2917
_reflns_number_total 3122
_reflns_threshold_expression 'I > 2\s(I)'
_cod_data_source_file c8ra06349d2.cif
_cod_data_source_block an255-abs_a
_cod_original_cell_volume 6852.3(5)
_cod_database_code 7231551
_shelx_shelxl_version_number 2014/7
_shelx_space_group_comment
;
The symmetry employed for this shelxl refinement is uniquely defined
by the following loop, which should always be used as a source of
symmetry information in preference to the above space-group names.
They are only intended as comments.
;
_shelx_estimated_absorpt_t_min 0.676
_shelx_estimated_absorpt_t_max 0.888

loop_
_space_group_symop_operation_xyz
'x, y, z'
'-x+1/2, -y, z+1/2'
'-y+3/4, x+1/4, z+1/4'
'y+3/4, -x+3/4, z+3/4'
'x+1/2, y+1/2, z+1/2'
'-x+1, -y+1/2, z+1'
'-y+5/4, x+3/4, z+3/4'
'y+5/4, -x+5/4, z+5/4'
'-x, -y, -z'
'x-1/2, y, -z-1/2'
'y-3/4, -x-1/4, -z-1/4'
'-y-3/4, x-3/4, -z-3/4'
'-x+1/2, -y+1/2, -z+1/2'
'x, y+1/2, -z'
'y-1/4, -x+1/4, -z+1/4'
'-y-1/4, x-1/4, -z-1/4'

loop_
_atom_site_label
_atom_site_type_symbol
_atom_site_fract_x
_atom_site_fract_y
_atom_site_fract_z
_atom_site_U_iso_or_equiv
_atom_site_adp_type
_atom_site_occupancy
_atom_site_site_symmetry_order
_atom_site_calc_flag
_atom_site_refinement_flags_posn
_atom_site_refinement_flags_adp
O1 O 0.48667(7) 0.44626(7) 0.40840(2) 0.0408(2) Uani 1 1 d . .
C1 C 0.50065(11) 0.53879(12) 0.42638(3) 0.0487(4) Uani 1 1 d . .
H1A H 0.5722 0.5624 0.4233 0.058 Uiso 1 1 calc R U
H1B H 0.4905 0.5248 0.4503 0.058 Uiso 1 1 calc R U
C2 C 0.43101(11) 0.62083(11) 0.41625(3) 0.0468(3) Uani 1 1 d . .
C3 C 0.37356(12) 0.68703(11) 0.40753(3) 0.0495(4) Uani 1 1 d . .
O4 O 0.26438(12) 0.82145(9) 0.41943(3) 0.0726(4) Uani 1 1 d . .
C4 C 0.29749(12) 0.76301(10) 0.39839(4) 0.0510(4) Uani 1 1 d . .
C5 C 0.26121(12) 0.76446(10) 0.36358(4) 0.0491(4) Uani 1 1 d . .
C6 C 0.31018(15) 0.70960(12) 0.33901(4) 0.0616(4) Uani 1 1 d . .
H6A H 0.3694 0.6704 0.3441 0.074 Uiso 1 1 calc R U
C7 C 0.2730(2) 0.71174(15) 0.30693(5) 0.0829(6) Uani 1 1 d . .
H7A H 0.3070 0.6743 0.2900 0.099 Uiso 1 1 calc R U
C8 C 0.1867(2) 0.76803(15) 0.29941(5) 0.0843(6) Uani 1 1 d . .
H8A H 0.1612 0.7690 0.2773 0.101 Uiso 1 1 calc R U
C9 C 0.13737(17) 0.82278(15) 0.32379(5) 0.0763(5) Uani 1 1 d . .
H9A H 0.0779 0.8616 0.3186 0.092 Uiso 1 1 calc R U
C10 C 0.17429(14) 0.82120(13) 0.35577(5) 0.0633(4) Uani 1 1 d . .
H10A H 0.1402 0.8591 0.3726 0.076 Uiso 1 1 calc R U
C11 C 0.49372(9) 0.45498(9) 0.37388(3) 0.0341(3) Uani 1 1 d . .
C12 C 0.40345(9) 0.45058(9) 0.35547(3) 0.0346(3) Uani 1 1 d . .
C13 C 0.30001(9) 0.43854(9) 0.37217(3) 0.0369(3) Uani 1 1 d . .
H13A H 0.2892 0.4969 0.3875 0.044 Uiso 1 1 calc R U
H13B H 0.2457 0.4414 0.3550 0.044 Uiso 1 1 calc R U
C14 C 0.41046(10) 0.45696(9) 0.32094(3) 0.0371(3) Uani 1 1 d . .
H14A H 0.3494 0.4538 0.3081 0.044 Uiso 1 1 calc R U
C15 C 0.50369(10) 0.46781(9) 0.30468(3) 0.0385(3) Uani 1 1 d . .
C16 C 0.59205(10) 0.46974(9) 0.32417(3) 0.0382(3) Uani 1 1 d . .
H16A H 0.6566 0.4775 0.3135 0.046 Uiso 1 1 calc R U
C17 C 0.58945(9) 0.46083(9) 0.35857(3) 0.0351(3) Uani 1 1 d . .
C18 C 0.51284(12) 0.47436(11) 0.26669(3) 0.0473(3) Uani 1 1 d . .
C19 C 0.55401(17) 0.57930(15) 0.25699(4) 0.0725(5) Uani 1 1 d . .
H19A H 0.6210 0.5901 0.2674 0.109 Uiso 1 1 calc R U
H19B H 0.5062 0.6325 0.2645 0.109 Uiso 1 1 calc R U
H19C H 0.5613 0.5830 0.2328 0.109 Uiso 1 1 calc R U
C20 C 0.40967(14) 0.45862(15) 0.24938(4) 0.0642(5) Uani 1 1 d . .
H20A H 0.3621 0.5129 0.2561 0.096 Uiso 1 1 calc R U
H20B H 0.3814 0.3917 0.2556 0.096 Uiso 1 1 calc R U
H20C H 0.4194 0.4611 0.2253 0.096 Uiso 1 1 calc R U
C21 C 0.58626(16) 0.39065(16) 0.25429(4) 0.0732(5) Uani 1 1 d . .
H21A H 0.6553 0.4040 0.2628 0.110 Uiso 1 1 calc R U
H21B H 0.5876 0.3910 0.2300 0.110 Uiso 1 1 calc R U
H21C H 0.5627 0.3236 0.2622 0.110 Uiso 1 1 calc R U

loop_
_atom_site_aniso_label
_atom_site_aniso_U_11
_atom_site_aniso_U_22
_atom_site_aniso_U_33
_atom_site_aniso_U_23
_atom_site_aniso_U_13
_atom_site_aniso_U_12
O1 0.0431(5) 0.0497(5) 0.0296(5) 0.0049(3) -0.0012(3) 0.0009(4)
C1 0.0472(7) 0.0652(9) 0.0337(7) -0.0072(6) -0.0039(5) 0.0015(6)
C2 0.0520(8) 0.0513(8) 0.0371(7) -0.0067(6) 0.0032(6) -0.0082(6)
C3 0.0612(9) 0.0434(7) 0.0440(7) -0.0049(6) 0.0003(6) -0.0071(6)
O4 0.1135(10) 0.0497(6) 0.0545(7) -0.0052(5) 0.0097(6) 0.0161(6)
C4 0.0673(9) 0.0345(7) 0.0511(8) -0.0014(6) 0.0070(7) -0.0046(6)
C5 0.0609(9) 0.0335(6) 0.0529(8) 0.0008(6) 0.0032(7) -0.0054(6)
C6 0.0838(12) 0.0499(8) 0.0511(9) -0.0006(7) 0.0016(8) 0.0118(8)
C7 0.1278(18) 0.0674(11) 0.0533(10) -0.0065(8) -0.0066(11) 0.0248(12)
C8 0.1250(18) 0.0608(11) 0.0671(12) -0.0019(9) -0.0302(12) 0.0060(11)
C9 0.0805(13) 0.0591(10) 0.0893(14) 0.0009(9) -0.0223(10) 0.0080(9)
C10 0.0680(10) 0.0489(8) 0.0730(11) -0.0020(7) 0.0007(8) 0.0042(7)
C11 0.0398(6) 0.0329(6) 0.0298(6) 0.0035(4) -0.0009(5) 0.0009(5)
C12 0.0385(6) 0.0300(6) 0.0354(6) 0.0034(4) -0.0015(5) 0.0010(4)
C13 0.0357(6) 0.0356(6) 0.0395(6) 0.0017(5) -0.0015(5) 0.0021(5)
C14 0.0416(6) 0.0346(6) 0.0350(6) 0.0028(5) -0.0058(5) 0.0000(5)
C15 0.0492(7) 0.0342(6) 0.0321(6) 0.0030(5) -0.0009(5) -0.0003(5)
C16 0.0410(6) 0.0368(6) 0.0367(6) 0.0034(5) 0.0041(5) -0.0018(5)
C17 0.0385(6) 0.0302(6) 0.0366(6) 0.0020(4) -0.0015(5) -0.0009(5)
C18 0.0593(8) 0.0511(8) 0.0313(7) 0.0034(5) 0.0012(6) -0.0004(6)
C19 0.1016(14) 0.0723(11) 0.0435(8) 0.0188(8) -0.0010(9) -0.0207(10)
C20 0.0759(11) 0.0834(12) 0.0334(7) -0.0011(7) -0.0086(7) -0.0026(9)
C21 0.0877(13) 0.0885(13) 0.0433(9) -0.0090(8) 0.0077(8) 0.0205(10)

loop_
_atom_type_symbol
_atom_type_description
_atom_type_scat_dispersion_real
_atom_type_scat_dispersion_imag
_atom_type_scat_source
C C 0.0181 0.0091 'International Tables Vol C Tables 4.2.6.8 and 6.1.1.4'
H H 0.0000 0.0000 'International Tables Vol C Tables 4.2.6.8 and 6.1.1.4'
O O 0.0492 0.0322 'International Tables Vol C Tables 4.2.6.8 and 6.1.1.4'

loop_
_geom_angle_atom_site_label_1
_geom_angle_atom_site_label_2
_geom_angle_atom_site_label_3
_geom_angle
_geom_angle_site_symmetry_1
_geom_angle_site_symmetry_3
C11 O1 C1 115.45(10) . .
O1 C1 C2 113.60(11) . .
O1 C1 H1A 108.8 . .
C2 C1 H1A 108.8 . .
O1 C1 H1B 108.8 . .
C2 C1 H1B 108.8 . .
H1A C1 H1B 107.7 . .
C3 C2 C1 178.95(15) . .
C2 C3 C4 175.43(16) . .
O4 C4 C3 119.58(15) . .
O4 C4 C5 122.49(15) . .
C3 C4 C5 117.91(13) . .
C6 C5 C10 119.50(15) . .
C6 C5 C4 121.69(15) . .
C10 C5 C4 118.80(14) . .
C5 C6 C7 119.90(17) . .
C5 C6 H6A 120.1 . .
C7 C6 H6A 120.1 . .
C8 C7 C6 120.25(19) . .
C8 C7 H7A 119.9 . .
C6 C7 H7A 119.9 . .
C9 C8 C7 120.18(19) . .
C9 C8 H8A 119.9 . .
C7 C8 H8A 119.9 . .
C8 C9 C10 119.83(19) . .
C8 C9 H9A 120.1 . .
C10 C9 H9A 120.1 . .
C9 C10 C5 120.35(17) . .
C9 C10 H10A 119.8 . .
C5 C10 H10A 119.8 . .
C12 C11 C17 121.59(11) . .
C12 C11 O1 118.06(10) . .
C17 C11 O1 120.20(10) . .
C11 C12 C14 118.19(11) . .
C11 C12 C13 121.39(11) . .
C14 C12 C13 120.42(10) . .
C17 C13 C12 113.50(10) 16_656 .
C17 C13 H13A 108.9 16_656 .
C12 C13 H13A 108.9 . .
C17 C13 H13B 108.9 16_656 .
C12 C13 H13B 108.9 . .
H13A C13 H13B 107.7 . .
C15 C14 C12 122.23(11) . .
C15 C14 H14A 118.9 . .
C12 C14 H14A 118.9 . .
C14 C15 C16 117.39(12) . .
C14 C15 C18 122.91(12) . .
C16 C15 C18 119.67(12) . .
C17 C16 C15 122.62(11) . .
C17 C16 H16A 118.7 . .
C15 C16 H16A 118.7 . .
C16 C17 C11 117.83(11) . .
C16 C17 C13 119.83(11) . 11_666
C11 C17 C13 122.19(11) . 11_666
C19 C18 C20 108.33(14) . .
C19 C18 C21 109.65(15) . .
C20 C18 C21 107.76(14) . .
C19 C18 C15 109.44(12) . .
C20 C18 C15 112.20(12) . .
C21 C18 C15 109.42(12) . .
C18 C19 H19A 109.5 . .
C18 C19 H19B 109.5 . .
H19A C19 H19B 109.5 . .
C18 C19 H19C 109.5 . .
H19A C19 H19C 109.5 . .
H19B C19 H19C 109.5 . .
C18 C20 H20A 109.5 . .
C18 C20 H20B 109.5 . .
H20A C20 H20B 109.5 . .
C18 C20 H20C 109.5 . .
H20A C20 H20C 109.5 . .
H20B C20 H20C 109.5 . .
C18 C21 H21A 109.5 . .
C18 C21 H21B 109.5 . .
H21A C21 H21B 109.5 . .
C18 C21 H21C 109.5 . .
H21A C21 H21C 109.5 . .
H21B C21 H21C 109.5 . .

loop_
_geom_bond_atom_site_label_1
_geom_bond_atom_site_label_2
_geom_bond_distance
_geom_bond_site_symmetry_2
O1 C11 1.3975(14) .
O1 C1 1.4192(17) .
C1 C2 1.462(2) .
C1 H1A 0.9900 .
C1 H1B 0.9900 .
C2 C3 1.196(2) .
C3 C4 1.450(2) .
O4 C4 1.2186(18) .
C4 C5 1.480(2) .
C5 C6 1.378(2) .
C5 C10 1.390(2) .
C6 C7 1.380(3) .
C6 H6A 0.9500 .
C7 C8 1.378(3) .
C7 H7A 0.9500 .
C8 C9 1.374(3) .
C8 H8A 0.9500 .
C9 C10 1.375(3) .
C9 H9A 0.9500 .
C10 H10A 0.9500 .
C11 C12 1.3927(17) .
C11 C17 1.3949(17) .
C12 C14 1.3958(17) .
C12 C13 1.5158(16) .
C13 C17 1.5140(16) 16_656
C13 H13A 0.9900 .
C13 H13B 0.9900 .
C14 C15 1.3886(18) .
C14 H14A 0.9500 .
C15 C16 1.3949(18) .
C15 C18 1.5368(17) .
C16 C17 1.3902(17) .
C16 H16A 0.9500 .
C17 C13 1.5140(16) 11_666
C18 C19 1.521(2) .
C18 C20 1.530(2) .
C18 C21 1.536(2) .
C19 H19A 0.9800 .
C19 H19B 0.9800 .
C19 H19C 0.9800 .
C20 H20A 0.9800 .
C20 H20B 0.9800 .
C20 H20C 0.9800 .
C21 H21A 0.9800 .
C21 H21B 0.9800 .
C21 H21C 0.9800 .

loop_
_geom_torsion_atom_site_label_1
_geom_torsion_atom_site_label_2
_geom_torsion_atom_site_label_3
_geom_torsion_atom_site_label_4
_geom_torsion
_geom_torsion_site_symmetry_4
C11 O1 C1 C2 55.54(15) .
O4 C4 C5 C6 169.62(16) .
C3 C4 C5 C6 -11.9(2) .
O4 C4 C5 C10 -11.7(2) .
C3 C4 C5 C10 166.85(14) .
C10 C5 C6 C7 0.3(3) .
C4 C5 C6 C7 179.00(17) .
C5 C6 C7 C8 -0.4(3) .
C6 C7 C8 C9 0.3(4) .
C7 C8 C9 C10 -0.1(3) .
C8 C9 C10 C5 0.0(3) .
C6 C5 C10 C9 -0.1(3) .
C4 C5 C10 C9 -178.83(16) .
C1 O1 C11 C12 -105.52(12) .
C1 O1 C11 C17 78.75(14) .
C17 C11 C12 C14 -2.93(17) .
O1 C11 C12 C14 -178.59(10) .
C17 C11 C12 C13 176.70(11) .
O1 C11 C12 C13 1.04(16) .
C11 C12 C13 C17 -62.10(15) 16_656
C14 C12 C13 C17 117.52(12) 16_656
C11 C12 C14 C15 -0.24(17) .
C13 C12 C14 C15 -179.87(11) .
C12 C14 C15 C16 1.51(18) .
C12 C14 C15 C18 179.66(11) .
C14 C15 C16 C17 0.31(18) .
C18 C15 C16 C17 -177.90(11) .
C15 C16 C17 C11 -3.30(18) .
C15 C16 C17 C13 172.25(11) 11_666
C12 C11 C17 C16 4.62(17) .
O1 C11 C17 C16 -179.80(10) .
C12 C11 C17 C13 -170.82(11) 11_666
O1 C11 C17 C13 4.76(17) 11_666
C14 C15 C18 C19 115.52(16) .
C16 C15 C18 C19 -66.37(17) .
C14 C15 C18 C20 -4.76(19) .
C16 C15 C18 C20 173.34(13) .
C14 C15 C18 C21 -124.31(15) .
C16 C15 C18 C21 53.79(17) .
